data_1525882
loop_
_publ_author_name
'Demourgues, A.'
'Tressaud, A.'
'Laronze, H.'
'Macaudiere, P.'

_publ_section_title
;
 Rare earth fluorosulfides Ln S F and Ln2 A F4 S2 as new colour pigments
;
_journal_name_full 'Journal of Alloys Compd.'
_journal_page_first 223
_journal_page_last 230
_journal_volume 323
_journal_year 2001
_chemical_formula_sum 'Ce2 F4 S2 Sr'
_chemical_name_systematic 'Ce2 Sr F4 S2'
_space_group_IT_number 139
_symmetry_space_group_name_Hall '-I 4 2'
_symmetry_space_group_name_H-M 'I 4/m m m'
_cell_angle_alpha 90
_cell_angle_beta 90
_cell_angle_gamma 90
_cell_formula_units_Z 2
_cell_length_a 4.0782
_cell_length_b 4.0782
_cell_length_c 19.637
_cell_volume 326.597
_citation_journal_id_ASTM JALCEU
_cod_data_source_file Demourgues_JALCEU_2001_1305.cif
_cod_data_source_block Ce2F4S2Sr1
_cod_original_formula_sum 'Ce2 F4 S2 Sr1'
_cod_database_code 1525882

loop_
_symmetry_equiv_pos_as_xyz
x,y,z
-y,x,z
-x,-y,z
y,-x,z
x,-y,-z
y,x,-z
-x,y,-z
-y,-x,-z
-x,-y,-z
y,-x,-z
x,y,-z
-y,x,-z
-x,y,z
-y,-x,z
x,-y,z
y,x,z
x+1/2,y+1/2,z+1/2
-y+1/2,x+1/2,z+1/2
-x+1/2,-y+1/2,z+1/2
y+1/2,-x+1/2,z+1/2
x+1/2,-y+1/2,-z+1/2
y+1/2,x+1/2,-z+1/2
-x+1/2,y+1/2,-z+1/2
-y+1/2,-x+1/2,-z+1/2
-x+1/2,-y+1/2,-z+1/2
y+1/2,-x+1/2,-z+1/2
x+1/2,y+1/2,-z+1/2
-y+1/2,x+1/2,-z+1/2
-x+1/2,y+1/2,z+1/2
-y+1/2,-x+1/2,z+1/2
x+1/2,-y+1/2,z+1/2
y+1/2,x+1/2,z+1/2

loop_
_atom_site_label
_atom_site_type_symbol
_atom_site_fract_x
_atom_site_fract_y
_atom_site_fract_z
_atom_site_occupancy
_atom_site_U_iso_or_equiv
Ce2 Ce+3 0 0 0.5 0.39 0.0
F1 F-1 0 0.384 0.064 0.5 0.0
S1 S-2 0.5 0.5 0.1888 1 0.0
Sr2 Sr+2 0 0 0.5 0.61 0.0
Ce1 Ce+3 0 0 0.1586 0.8 0.0
Sr1 Sr+2 0 0 0.1586 0.2 0.0
